data_4337443
loop_
_publ_author_name
'Jamula, Lindsey L.'
'Brown, Allison M.'
'Guo, Dong'
'McCusker, James K.'

_publ_section_title
;
 Synthesis and characterization of a high-symmetry ferrous polypyridyl
 complex: approaching the 5T2/3T1 crossing point for Fe(II.).
;
_journal_issue 1
_journal_name_full 'Inorganic chemistry'
_journal_page_first 15
_journal_page_last 17
_journal_paper_doi 10.1021/ic402407k
_journal_volume 53
_journal_year 2014
_chemical_formula_sum 'C34 H22 F12 Fe N6 O4 P2'
_chemical_formula_weight 924.37
_chemical_name_systematic
; 
 ? 
;
_space_group_IT_number 60
_symmetry_cell_setting orthorhombic
_symmetry_space_group_name_Hall '-P 2n 2ab'
_symmetry_space_group_name_H-M 'P b c n'
_atom_sites_solution_hydrogens geom
_atom_sites_solution_primary direct
_atom_sites_solution_secondary difmap
_audit_creation_method SHELXL-97
_cell_angle_alpha 90.00
_cell_angle_beta 90.00
_cell_angle_gamma 90.00
_cell_formula_units_Z 4
_cell_length_a 14.5603(3)
_cell_length_b 15.4333(3)
_cell_length_c 15.0431(3)
_cell_measurement_reflns_used 9941
_cell_measurement_temperature 173(2)
_cell_measurement_theta_max 28.27
_cell_measurement_theta_min 2.35
_cell_volume 3380.39(12)
_computing_cell_refinement 'Bruker SAINT'
_computing_data_collection 'Bruker APEX2'
_computing_data_reduction 'Bruker SAINT'
_computing_molecular_graphics 'Bruker SHELXTL'
_computing_publication_material 'Bruker SHELXTL'
_computing_structure_refinement 'SHELXL-97 (Sheldrick, 2008)'
_computing_structure_solution 'SHELXS-97 (Sheldrick, 2008)'
_diffrn_ambient_temperature 173(2)
_diffrn_measured_fraction_theta_full 0.999
_diffrn_measured_fraction_theta_max 0.999
_diffrn_measurement_device_type 'Bruker APEX-II CCD'
_diffrn_measurement_method '\f and \w scans'
_diffrn_radiation_monochromator graphite
_diffrn_radiation_source 'fine-focus sealed tube'
_diffrn_radiation_type MoK\a
_diffrn_radiation_wavelength 0.71073
_diffrn_reflns_av_R_equivalents 0.0722
_diffrn_reflns_av_sigmaI/netI 0.0688
_diffrn_reflns_limit_h_max 19
_diffrn_reflns_limit_h_min -19
_diffrn_reflns_limit_k_max 20
_diffrn_reflns_limit_k_min -20
_diffrn_reflns_limit_l_max 20
_diffrn_reflns_limit_l_min -16
_diffrn_reflns_number 21855
_diffrn_reflns_theta_full 28.29
_diffrn_reflns_theta_max 28.29
_diffrn_reflns_theta_min 1.92
_exptl_absorpt_coefficient_mu 0.660
_exptl_absorpt_correction_type none
_exptl_crystal_colour black
_exptl_crystal_density_diffrn 1.816
_exptl_crystal_density_method 'not measured'
_exptl_crystal_description block
_exptl_crystal_F_000 1856
_exptl_crystal_size_max 0.15
_exptl_crystal_size_mid 0.15
_exptl_crystal_size_min 0.08
_refine_diff_density_max 0.963
_refine_diff_density_min -0.770
_refine_diff_density_rms 0.089
_refine_ls_extinction_method none
_refine_ls_goodness_of_fit_ref 1.054
_refine_ls_hydrogen_treatment constr
_refine_ls_matrix_type full
_refine_ls_number_parameters 267
_refine_ls_number_reflns 4199
_refine_ls_number_restraints 0
_refine_ls_restrained_S_all 1.054
_refine_ls_R_factor_all 0.0546
_refine_ls_R_factor_gt 0.0474
_refine_ls_shift/su_max 0.000
_refine_ls_shift/su_mean 0.000
_refine_ls_structure_factor_coef Fsqd
_refine_ls_weighting_details 'calc w=1/[\s^2^(Fo^2^)+(0.0695P)^2^+0.8187P] where P=(Fo^2^+2Fc^2^)/3'
_refine_ls_weighting_scheme calc
_refine_ls_wR_factor_gt 0.1251
_refine_ls_wR_factor_ref 0.1330
_reflns_number_gt 3524
_reflns_number_total 4199
_reflns_threshold_expression >2sigma(I)
_cod_data_source_file ic402407k_si_002.cif
_cod_data_source_block '[Fe(tripy)2](PF6)2'
_cod_depositor_comments
;
The following automatic conversions were performed:

'_symmetry_cell_setting' value 'Orthorhombic' changed to
'orthorhombic' according to
/usr/data/users/saulius/automatic-downloads/current/ACS/lib/dictionaries/cif_core.dic
dictionary named 'cif_core.dic' version 2.4.2 from 2011-04-26.

Automatic conversion script
Id: cif_fix_values 2281 2013-09-26 08:29:07Z andrius 
;
_cod_original_sg_symbol_H-M Pbcn
_cod_database_code 4337443

loop_
_symmetry_equiv_pos_as_xyz
'x, y, z'
'x+1/2, -y+1/2, -z'
'-x, y, -z+1/2'
'-x+1/2, -y+1/2, z+1/2'
'-x, -y, -z'
'-x-1/2, y-1/2, z'
'x, -y, z-1/2'
'x-1/2, y-1/2, -z-1/2'

loop_
_atom_site_label
_atom_site_type_symbol
_atom_site_fract_x
_atom_site_fract_y
_atom_site_fract_z
_atom_site_U_iso_or_equiv
_atom_site_adp_type
_atom_site_occupancy
_atom_site_symmetry_multiplicity
_atom_site_calc_flag
_atom_site_refinement_flags
Fe1 Fe 0.0000 0.25820(2) 0.2500 0.02339(13) Uani 1 2 d S
O1 O 0.14980(11) 0.03038(9) 0.17625(11) 0.0428(4) Uani 1 1 d .
O2 O 0.13431(10) 0.48042(8) 0.15930(10) 0.0337(3) Uani 1 1 d .
N1 N -0.04467(12) 0.16777(9) 0.16679(10) 0.0268(3) Uani 1 1 d .
C1 C -0.13132(14) 0.16890(12) 0.13555(13) 0.0297(4) Uani 1 1 d .
H1A H -0.1669 0.2180 0.1451 0.036 Uiso 1 1 calc R
C2 C -0.16964(15) 0.09992(13) 0.08976(14) 0.0350(4) Uani 1 1 d .
H2A H -0.2288 0.1041 0.0667 0.042 Uiso 1 1 calc R
C3 C -0.11950(16) 0.02519(13) 0.07862(15) 0.0379(5) Uani 1 1 d .
H3A H -0.1456 -0.0232 0.0517 0.045 Uiso 1 1 calc R
C4 C -0.02943(15) 0.02333(13) 0.10826(14) 0.0349(4) Uani 1 1 d .
H4A H 0.0063 -0.0261 0.1009 0.042 Uiso 1 1 calc R
C5 C 0.00667(13) 0.09640(12) 0.14904(13) 0.0289(4) Uani 1 1 d .
N2 N 0.11896(12) 0.25704(9) 0.18710(11) 0.0254(3) Uani 1 1 d .
C6 C 0.10783(14) 0.09772(12) 0.16732(14) 0.0309(4) Uani 1 1 d .
C7 C 0.15975(14) 0.18173(12) 0.16197(13) 0.0283(4) Uani 1 1 d .
C8 C 0.24869(15) 0.17833(13) 0.12908(14) 0.0319(4) Uani 1 1 d .
H8A H 0.2752 0.1253 0.1148 0.038 Uiso 1 1 calc R
C9 C 0.29775(16) 0.25439(13) 0.11766(15) 0.0347(5) Uani 1 1 d .
H9A H 0.3578 0.2533 0.0966 0.042 Uiso 1 1 calc R
C10 C 0.25524(14) 0.33203(13) 0.13837(13) 0.0317(4) Uani 1 1 d .
H10A H 0.2854 0.3844 0.1290 0.038 Uiso 1 1 calc R
C11 C 0.16703(14) 0.33075(12) 0.17338(12) 0.0274(4) Uani 1 1 d .
C12 C 0.12788(13) 0.41558(12) 0.20423(13) 0.0276(4) Uani 1 1 d .
N3 N 0.04996(11) 0.34826(9) 0.33131(10) 0.0253(3) Uani 1 1 d .
C13 C 0.09607(13) 0.41782(11) 0.29853(13) 0.0270(4) Uani 1 1 d .
C14 C 0.12348(14) 0.48723(12) 0.35093(14) 0.0331(4) Uani 1 1 d .
H14A H 0.1510 0.5357 0.3255 0.040 Uiso 1 1 calc R
C15 C 0.10902(15) 0.48285(13) 0.44208(14) 0.0346(4) Uani 1 1 d .
H15A H 0.1277 0.5278 0.4791 0.042 Uiso 1 1 calc R
C16 C 0.06617(14) 0.41020(13) 0.47682(14) 0.0327(4) Uani 1 1 d .
H16A H 0.0580 0.4047 0.5379 0.039 Uiso 1 1 calc R
C17 C 0.03571(14) 0.34600(12) 0.42017(12) 0.0280(4) Uani 1 1 d .
H17A H 0.0040 0.2992 0.4441 0.034 Uiso 1 1 calc R
P1 P 0.11391(4) 0.23165(4) -0.10984(4) 0.03473(16) Uani 1 1 d .
F1 F 0.08832(12) 0.16204(9) -0.18260(10) 0.0553(4) Uani 1 1 d .
F2 F 0.01977(10) 0.28175(11) -0.12536(11) 0.0531(4) Uani 1 1 d .
F3 F 0.20897(11) 0.18248(9) -0.09076(11) 0.0525(4) Uani 1 1 d .
F4 F 0.06514(11) 0.17365(9) -0.03391(10) 0.0521(4) Uani 1 1 d .
F5 F 0.16379(10) 0.29091(9) -0.18215(9) 0.0451(3) Uani 1 1 d .
F6 F 0.14018(10) 0.30159(8) -0.03412(9) 0.0441(3) Uani 1 1 d .

loop_
_atom_site_aniso_label
_atom_site_aniso_U_11
_atom_site_aniso_U_22
_atom_site_aniso_U_33
_atom_site_aniso_U_23
_atom_site_aniso_U_13
_atom_site_aniso_U_12
Fe1 0.0214(2) 0.02665(19) 0.0221(2) 0.000 0.00089(13) 0.000
O1 0.0334(8) 0.0335(6) 0.0614(11) -0.0010(7) 0.0035(7) 0.0057(6)
O2 0.0368(8) 0.0330(6) 0.0313(7) 0.0033(6) 0.0019(6) -0.0039(6)
N1 0.0264(8) 0.0289(7) 0.0252(8) -0.0001(6) 0.0017(6) 0.0000(6)
C1 0.0262(10) 0.0329(8) 0.0300(9) 0.0004(8) 0.0009(7) -0.0011(7)
C2 0.0293(10) 0.0415(9) 0.0343(10) -0.0023(9) -0.0030(8) -0.0051(8)
C3 0.0373(12) 0.0377(9) 0.0387(11) -0.0082(9) -0.0008(9) -0.0066(8)
C4 0.0353(11) 0.0327(8) 0.0366(11) -0.0058(8) 0.0045(9) -0.0013(8)
C5 0.0305(10) 0.0305(8) 0.0258(9) -0.0007(8) 0.0036(7) -0.0001(7)
N2 0.0242(8) 0.0304(7) 0.0218(8) -0.0002(6) 0.0014(6) -0.0001(6)
C6 0.0293(10) 0.0319(8) 0.0316(10) -0.0027(7) 0.0032(8) 0.0022(7)
C7 0.0254(10) 0.0334(8) 0.0260(9) -0.0001(7) 0.0004(7) 0.0028(7)
C8 0.0266(10) 0.0384(9) 0.0306(10) -0.0017(8) 0.0024(8) 0.0040(8)
C9 0.0253(10) 0.0458(10) 0.0329(11) -0.0004(8) 0.0038(8) -0.0005(8)
C10 0.0275(10) 0.0391(9) 0.0284(9) 0.0017(8) 0.0026(8) -0.0056(8)
C11 0.0250(9) 0.0334(8) 0.0237(9) 0.0006(7) 0.0003(7) -0.0009(7)
C12 0.0230(9) 0.0334(8) 0.0264(9) 0.0000(7) -0.0007(7) -0.0042(7)
N3 0.0232(8) 0.0290(6) 0.0237(7) -0.0002(6) 0.0008(6) 0.0012(6)
C13 0.0250(9) 0.0305(7) 0.0256(9) 0.0002(7) -0.0001(7) -0.0002(7)
C14 0.0334(11) 0.0340(8) 0.0321(10) -0.0022(8) 0.0021(8) -0.0051(8)
C15 0.0349(11) 0.0377(9) 0.0313(10) -0.0069(8) 0.0016(8) -0.0037(8)
C16 0.0310(10) 0.0405(9) 0.0264(9) -0.0022(8) 0.0005(8) 0.0004(8)
C17 0.0260(9) 0.0336(8) 0.0245(9) -0.0004(7) 0.0014(7) 0.0013(7)
P1 0.0327(3) 0.0395(3) 0.0320(3) -0.0045(2) 0.0042(2) -0.0029(2)
F1 0.0628(10) 0.0573(8) 0.0458(8) -0.0186(7) 0.0055(7) -0.0140(7)
F2 0.0320(7) 0.0669(9) 0.0604(10) -0.0046(8) -0.0024(7) 0.0050(7)
F3 0.0455(9) 0.0553(7) 0.0566(9) 0.0021(7) 0.0026(7) 0.0121(7)
F4 0.0620(10) 0.0491(7) 0.0452(8) -0.0016(6) 0.0162(7) -0.0143(7)
F5 0.0438(8) 0.0551(7) 0.0364(7) 0.0039(6) 0.0070(6) -0.0062(6)
F6 0.0478(8) 0.0473(6) 0.0373(7) -0.0090(6) 0.0037(6) -0.0086(6)

loop_
_atom_type_symbol
_atom_type_description
_atom_type_scat_dispersion_real
_atom_type_scat_dispersion_imag
_atom_type_scat_source
C C 0.0033 0.0016 'International Tables Vol C Tables 4.2.6.8 and 6.1.1.4'
H H 0.0000 0.0000 'International Tables Vol C Tables 4.2.6.8 and 6.1.1.4'
N N 0.0061 0.0033 'International Tables Vol C Tables 4.2.6.8 and 6.1.1.4'
O O 0.0106 0.0060 'International Tables Vol C Tables 4.2.6.8 and 6.1.1.4'
Fe Fe 0.3463 0.8444 'International Tables Vol C Tables 4.2.6.8 and 6.1.1.4'
P P 0.1023 0.0942 'International Tables Vol C Tables 4.2.6.8 and 6.1.1.4'
F F 0.0171 0.0103 'International Tables Vol C Tables 4.2.6.8 and 6.1.1.4'

loop_
_geom_angle_atom_site_label_1
_geom_angle_atom_site_label_2
_geom_angle_atom_site_label_3
_geom_angle
_geom_angle_site_symmetry_1
_geom_angle_site_symmetry_3
N2 Fe1 N2 178.96(8) . 3
N2 Fe1 N1 90.48(7) . 3
N2 Fe1 N1 88.79(6) 3 3
N2 Fe1 N1 88.79(6) . .
N2 Fe1 N1 90.48(7) 3 .
N1 Fe1 N1 90.61(9) 3 .
N2 Fe1 N3 88.87(6) . .
N2 Fe1 N3 91.86(6) 3 .
N1 Fe1 N3 89.07(7) 3 .
N1 Fe1 N3 177.63(6) . .
N2 Fe1 N3 91.86(6) . 3
N2 Fe1 N3 88.87(6) 3 3
N1 Fe1 N3 177.63(6) 3 3
N1 Fe1 N3 89.07(7) . 3
N3 Fe1 N3 91.35(9) . 3
C1 N1 C5 117.25(16) . .
C1 N1 Fe1 121.21(13) . .
C5 N1 Fe1 120.94(13) . .
N1 C1 C2 122.75(18) . .
N1 C1 H1A 118.6 . .
C2 C1 H1A 118.6 . .
C3 C2 C1 119.43(19) . .
C3 C2 H2A 120.3 . .
C1 C2 H2A 120.3 . .
C2 C3 C4 118.72(19) . .
C2 C3 H3A 120.6 . .
C4 C3 H3A 120.6 . .
C3 C4 C5 118.95(19) . .
C3 C4 H4A 120.5 . .
C5 C4 H4A 120.5 . .
N1 C5 C4 122.54(18) . .
N1 C5 C6 119.61(16) . .
C4 C5 C6 117.68(17) . .
C11 N2 C7 116.81(17) . .
C11 N2 Fe1 121.34(12) . .
C7 N2 Fe1 121.65(12) . .
O1 C6 C5 120.26(17) . .
O1 C6 C7 119.44(18) . .
C5 C6 C7 119.75(16) . .
N2 C7 C8 122.65(17) . .
N2 C7 C6 120.20(17) . .
C8 C7 C6 117.13(17) . .
C9 C8 C7 119.58(18) . .
C9 C8 H8A 120.2 . .
C7 C8 H8A 120.2 . .
C10 C9 C8 118.4(2) . .
C10 C9 H9A 120.8 . .
C8 C9 H9A 120.8 . .
C9 C10 C11 119.12(18) . .
C9 C10 H10A 120.4 . .
C11 C10 H10A 120.4 . .
N2 C11 C10 123.31(17) . .
N2 C11 C12 119.35(16) . .
C10 C11 C12 117.13(16) . .
O2 C12 C13 122.36(17) . .
O2 C12 C11 121.24(17) . .
C13 C12 C11 115.58(15) . .
C17 N3 C13 117.05(15) . .
C17 N3 Fe1 122.23(12) . .
C13 N3 Fe1 120.63(12) . .
N3 C13 C14 123.05(18) . .
N3 C13 C12 118.69(15) . .
C14 C13 C12 117.92(16) . .
C15 C14 C13 118.65(18) . .
C15 C14 H14A 120.7 . .
C13 C14 H14A 120.7 . .
C16 C15 C14 118.68(18) . .
C16 C15 H15A 120.7 . .
C14 C15 H15A 120.7 . .
C17 C16 C15 119.53(19) . .
C17 C16 H16A 120.2 . .
C15 C16 H16A 120.2 . .
N3 C17 C16 122.83(17) . .
N3 C17 H17A 118.6 . .
C16 C17 H17A 118.6 . .
F1 P1 F2 91.46(9) . .
F1 P1 F5 91.42(8) . .
F2 P1 F5 90.78(9) . .
F1 P1 F3 90.33(9) . .
F2 P1 F3 178.01(9) . .
F5 P1 F3 90.02(8) . .
F1 P1 F6 179.03(9) . .
F2 P1 F6 89.01(8) . .
F5 P1 F6 89.42(7) . .
F3 P1 F6 89.18(8) . .
F1 P1 F4 90.54(8) . .
F2 P1 F4 89.67(9) . .
F5 P1 F4 177.98(8) . .
F3 P1 F4 89.47(9) . .
F6 P1 F4 88.62(7) . .

loop_
_geom_bond_atom_site_label_1
_geom_bond_atom_site_label_2
_geom_bond_distance
_geom_bond_site_symmetry_2
Fe1 N2 1.9737(17) .
Fe1 N2 1.9738(17) 3
Fe1 N1 1.9844(15) 3
Fe1 N1 1.9845(15) .
Fe1 N3 1.9893(15) .
Fe1 N3 1.9893(15) 3
O1 C6 1.213(2) .
O2 C12 1.211(2) .
N1 C1 1.346(3) .
N1 C5 1.358(2) .
C1 C2 1.385(3) .
C1 H1A 0.9300 .
C2 C3 1.375(3) .
C2 H2A 0.9300 .
C3 C4 1.386(3) .
C3 H3A 0.9300 .
C4 C5 1.387(3) .
C4 H4A 0.9300 .
C5 C6 1.499(3) .
N2 C11 1.351(2) .
N2 C7 1.359(2) .
C6 C7 1.503(3) .
C7 C8 1.387(3) .
C8 C9 1.385(3) .
C8 H8A 0.9300 .
C9 C10 1.384(3) .
C9 H9A 0.9300 .
C10 C11 1.388(3) .
C10 H10A 0.9300 .
C11 C12 1.502(3) .
C12 C13 1.493(3) .
N3 C17 1.353(2) .
N3 C13 1.359(2) .
C13 C14 1.389(3) .
C14 C15 1.389(3) .
C14 H14A 0.9300 .
C15 C16 1.385(3) .
C15 H15A 0.9300 .
C16 C17 1.380(3) .
C16 H16A 0.9300 .
C17 H17A 0.9300 .
P1 F1 1.5783(14) .
P1 F2 1.5910(16) .
P1 F5 1.5960(14) .
P1 F3 1.6043(16) .
P1 F6 1.6152(14) .
P1 F4 1.6156(14) .
